data_4033569
loop_
_publ_author_name
'Ill\'an-Cabeza, Nuria A.'
'Garc\'ia-Garc\'ia, Antonio R.'
'Moreno-Carretero, Miguel N.'
'Mart\'inez-Martos, Jos\'e M.'
'Ram\'irez-Exp\'osito, Mar\'ia J.'

_publ_contact_author_address
;Deparment of Inorganic and organic chemistry
Faculty of Experimental Sciences
University of Jaen
23071-Jaen (Spain)
;
_publ_contact_author_email mmoreno@ujaen.es
_publ_contact_author_name 'Miguel N. Moreno Carretero'
_publ_contact_author_phone 34953212738
_publ_section_title
;
 Synthesis, characterization and antiproliferative behavior of tricarbonyl
 complexes of rhenium(I) with some 6-amino-5-nitrosouracil derivatives:
 Crystal structure of fac-[ReCl(CO)3(DANU-N5,O4)]
 (DANU=6-amino-1,3-dimethyl-5-nitrosouracil)
;
_journal_issue 8
_journal_name_full 'Journal of Inorganic Biochemistry'
_journal_page_first 1637
_journal_paper_doi 10.1016/j.jinorgbio.2005.05.003
_journal_volume 99
_journal_year 2005
_chemical_formula_moiety 'C11 H11 Cl1 N5 O6 Re1'
_chemical_formula_sum 'c11 cl h8 n5 o6 re'
_chemical_formula_weight 527.87
_chemical_name_systematic
;
 ?
;
_space_group_IT_number 2
_symmetry_cell_setting triclinic
_symmetry_space_group_name_Hall '-P 1'
_symmetry_space_group_name_H-M 'P -1'
_atom_sites_solution_hydrogens geom
_atom_sites_solution_primary direct
_atom_sites_solution_secondary difmap
_audit_creation_method shelxl-97
_cell_angle_alpha 80.269(6)
_cell_angle_beta 87.949(6)
_cell_angle_gamma 88.337(6)
_cell_formula_units_Z 2
_cell_length_a 6.8055(5)
_cell_length_b 10.4899(7)
_cell_length_c 11.1946(8)
_cell_measurement_reflns_used 0
_cell_measurement_temperature 200(2)
_cell_volume 786.95(10)
_computing_cell_refinement 'Dirax/lsq (Duisenberg & Schreurs, 1989-2000)'
_computing_data_collection 'Collect (Nonius BV, 1997-2000)'
_computing_data_reduction 'EvalCCD (Duisenberg & Schreurs 1990-2000)'
_computing_molecular_graphics 'Ortep-3 for Windows (Farrugia, 1997)'
_computing_publication_material 'WinGX publication routines (Farrugia, 1999)'
_computing_structure_refinement 'shelxl-97 (sheldrick, 1997)'
_computing_structure_solution 'SHELXS-97 (Sheldrick, 1997)'
_diffrn_ambient_temperature 200(2)
_diffrn_measured_fraction_theta_full 0.992
_diffrn_measured_fraction_theta_max 0.992
_diffrn_measurement_device_type KappaCCD
_diffrn_measurement_method 'CCD rotation images, thick slices'
_diffrn_radiation_monochromator graphite
_diffrn_radiation_source 'fine-focus sealed tube'
_diffrn_radiation_type mok\a
_diffrn_radiation_wavelength 0.71073
_diffrn_reflns_av_R_equivalents 0.1061
_diffrn_reflns_av_sigmaI/netI 0.0798
_diffrn_reflns_limit_h_max 8
_diffrn_reflns_limit_h_min -8
_diffrn_reflns_limit_k_max 13
_diffrn_reflns_limit_k_min -13
_diffrn_reflns_limit_l_max 14
_diffrn_reflns_limit_l_min -14
_diffrn_reflns_number 16561
_diffrn_reflns_theta_full 27.49
_diffrn_reflns_theta_max 27.49
_diffrn_reflns_theta_min 5.01
_exptl_absorpt_coefficient_mu 7.930
_exptl_absorpt_correction_T_max 0.260
_exptl_absorpt_correction_T_min 0.080
_exptl_absorpt_correction_type multi-scan
_exptl_absorpt_process_details '(SADABS 2.10, 2003)'
_exptl_crystal_colour red
_exptl_crystal_density_diffrn 2.228
_exptl_crystal_density_method 'not measured'
_exptl_crystal_description prism
_exptl_crystal_F_000 498
_exptl_crystal_size_max 0.38
_exptl_crystal_size_mid 0.28
_exptl_crystal_size_min 0.17
_refine_diff_density_max 1.807
_refine_diff_density_min -2.053
_refine_diff_density_rms 0.249
_refine_ls_extinction_method none
_refine_ls_goodness_of_fit_ref 1.029
_refine_ls_hydrogen_treatment constr
_refine_ls_matrix_type full
_refine_ls_number_parameters 217
_refine_ls_number_reflns 3583
_refine_ls_number_restraints 0
_refine_ls_restrained_S_all 1.029
_refine_ls_R_factor_all 0.0744
_refine_ls_R_factor_gt 0.0362
_refine_ls_shift/su_max 0.001
_refine_ls_shift/su_mean 0.000
_refine_ls_structure_factor_coef Fsqd
_refine_ls_weighting_details 'calc w=1/[\s^2^(fo^2^)+(0.0235p)^2^+0.8915p] where p=(fo^2^+2fc^2^)/3'
_refine_ls_weighting_scheme calc
_refine_ls_wR_factor_gt 0.0580
_refine_ls_wR_factor_ref 0.0683
_reflns_number_gt 2684
_reflns_number_total 3583
_reflns_threshold_expression >2sigma(i)
_cod_data_source_file redanu.cif
_cod_data_source_block import
_cod_depositor_comments
;
The following automatic conversions were performed:

'_refine_ls_structure_factor_coef' value 'fsqd' changed to 'Fsqd'
according to the built-in table from CIF Core dictionary named
'cif_core.dic' version 2.4.1 from 2010-06-29.

'_atom_site_adp_type' value 'uani' changed to 'Uani' according to the
built-in table from CIF Core dictionary named 'cif_core.dic' version
2.4.1 from 2010-06-29 (24 times).

'_atom_site_adp_type' value 'uiso' changed to 'Uiso' according to the
built-in table from CIF Core dictionary named 'cif_core.dic' version
2.4.1 from 2010-06-29 (8 times).

'_atom_site_refinement_flags' value 'r' changed to 'R' according to
the built-in table from CIF Core dictionary named 'cif_core.dic'
version 2.4.1 from 2010-06-29 (8 times).

Automatic conversion script
Id: cif_fix_values 5642 2017-10-24 12:04:52Z antanas 
;
_cod_original_formula_sum 'c11 h8 cl n5 o6 re'
_cod_database_code 4033569

loop_
_symmetry_equiv_pos_as_xyz
'x, y, z'
'-x, -y, -z'

loop_
_atom_site_label
_atom_site_type_symbol
_atom_site_fract_x
_atom_site_fract_y
_atom_site_fract_z
_atom_site_U_iso_or_equiv
_atom_site_adp_type
_atom_site_occupancy
_atom_site_symmetry_multiplicity
_atom_site_calc_flag
_atom_site_refinement_flags
_atom_site_disorder_assembly
_atom_site_disorder_group
re re 0.36995(4) 0.34721(3) 0.87826(2) 0.02178(9) Uani 1 1 d . . .
cl cl 0.5242(2) 0.13376(14) 0.85359(13) 0.0248(3) Uani 1 1 d . . .
c1 c -0.1031(8) -0.0526(5) 1.3240(6) 0.0265(15) Uani 1 1 d . . .
h1a h -0.0464 -0.0829 1.4013 0.040 Uiso 1 1 calc R . .
h1b h -0.1258 -0.1248 1.2843 0.040 Uiso 1 1 calc R . .
h1c h -0.2256 -0.0080 1.3357 0.040 Uiso 1 1 calc R . .
o4 o 0.4284(6) 0.2845(4) 1.0690(3) 0.0226(9) Uani 1 1 d . . .
n1 n 0.0336(7) 0.0370(5) 1.2481(4) 0.0234(11) Uani 1 1 d . . .
o8 o 0.7511(7) 0.4962(4) 0.8032(4) 0.0368(12) Uani 1 1 d . . .
o5 o -0.0274(6) 0.2199(4) 0.8905(4) 0.0256(10) Uani 1 1 d . . .
o2 o 0.2371(7) 0.0115(4) 1.4075(4) 0.0338(11) Uani 1 1 d . . .
o7 o 0.1598(7) 0.6017(4) 0.9105(4) 0.0364(11) Uani 1 1 d . . .
o9 o 0.2468(8) 0.3941(5) 0.6162(4) 0.0448(13) Uani 1 1 d . . .
c6 c -0.0088(9) 0.0941(5) 1.1338(5) 0.0199(13) Uani 1 1 d . . .
n5 n 0.1215(7) 0.2358(4) 0.9499(4) 0.0186(11) Uani 1 1 d . . .
n3 n 0.3258(7) 0.1577(4) 1.2429(4) 0.0218(11) Uani 1 1 d . . .
n6 n -0.1745(7) 0.0719(5) 1.0865(4) 0.0244(11) Uani 1 1 d . . .
h6a h -0.2577 0.0207 1.1279 0.029 Uiso 1 1 calc R . .
h6b h -0.2004 0.1086 1.0139 0.029 Uiso 1 1 calc R . .
c2 c 0.2021(9) 0.0655(6) 1.3062(5) 0.0247(14) Uani 1 1 d . . .
c4 c 0.3026(9) 0.2100(5) 1.1247(5) 0.0204(13) Uani 1 1 d . . .
c5 c 0.1318(8) 0.1780(5) 1.0684(5) 0.0188(12) Uani 1 1 d . . .
c7 c 0.2406(9) 0.5068(6) 0.9000(6) 0.0275(15) Uani 1 1 d . . .
c2s c 0.7650(13) 0.3332(8) 0.5678(7) 0.054(2) Uani 1 1 d . . .
c1s c 0.8761(11) 0.3010(6) 0.4610(6) 0.0352(17) Uani 1 1 d . . .
c3 c 0.4870(10) 0.2026(6) 1.3101(6) 0.0343(16) Uani 1 1 d . . .
h3a h 0.4843 0.1568 1.3919 0.051 Uiso 1 1 calc R . .
h3b h 0.4698 0.2937 1.3106 0.051 Uiso 1 1 calc R . .
h3c h 0.6110 0.1865 1.2712 0.051 Uiso 1 1 calc R . .
c8 c 0.6129(9) 0.4397(6) 0.8302(5) 0.0228(14) Uani 1 1 d . . .
n1s n 0.9574(10) 0.2764(6) 0.3790(6) 0.0511(17) Uani 1 1 d . . .
c9 c 0.2939(10) 0.3788(6) 0.7148(6) 0.0296(15) Uani 1 1 d . . .

loop_
_atom_site_aniso_label
_atom_site_aniso_U_11
_atom_site_aniso_U_22
_atom_site_aniso_U_33
_atom_site_aniso_U_23
_atom_site_aniso_U_13
_atom_site_aniso_U_12
re 0.02183(14) 0.02036(13) 0.02282(14) -0.00281(9) 0.00074(9) -0.00179(9)
cl 0.0225(8) 0.0214(8) 0.0303(8) -0.0042(6) 0.0004(7) -0.0003(6)
c1 0.011(3) 0.017(3) 0.046(4) 0.012(3) 0.001(3) -0.004(2)
o4 0.022(2) 0.025(2) 0.022(2) -0.0056(18) 0.0002(18) -0.0034(18)
n1 0.027(3) 0.023(3) 0.020(3) -0.003(2) -0.001(2) 0.000(2)
o8 0.029(3) 0.039(3) 0.043(3) -0.008(2) 0.008(2) -0.018(2)
o5 0.020(2) 0.033(3) 0.024(2) -0.0052(19) -0.006(2) -0.0026(19)
o2 0.039(3) 0.040(3) 0.020(2) 0.003(2) -0.001(2) -0.003(2)
o7 0.036(3) 0.027(3) 0.047(3) -0.010(2) 0.000(2) 0.005(2)
o9 0.057(3) 0.046(3) 0.029(3) 0.001(2) -0.008(3) -0.001(3)
c6 0.022(3) 0.019(3) 0.018(3) -0.005(2) 0.004(3) 0.003(2)
n5 0.020(3) 0.015(2) 0.021(3) -0.003(2) 0.001(2) 0.000(2)
n3 0.023(3) 0.025(3) 0.019(3) -0.006(2) -0.003(2) -0.002(2)
n6 0.021(3) 0.025(3) 0.024(3) 0.001(2) 0.003(2) -0.004(2)
c2 0.027(4) 0.026(3) 0.022(3) -0.006(3) 0.000(3) 0.004(3)
c4 0.022(3) 0.019(3) 0.021(3) -0.004(2) 0.000(3) 0.002(3)
c5 0.023(3) 0.014(3) 0.018(3) -0.002(2) -0.001(3) 0.001(2)
c7 0.026(4) 0.032(4) 0.024(3) -0.003(3) 0.002(3) -0.012(3)
c2s 0.061(5) 0.052(5) 0.045(5) -0.004(4) 0.020(4) 0.018(4)
c1s 0.047(5) 0.026(4) 0.031(4) 0.001(3) -0.008(4) -0.001(3)
c3 0.028(4) 0.040(4) 0.036(4) -0.011(3) -0.012(3) 0.000(3)
c8 0.028(4) 0.018(3) 0.023(3) -0.004(2) -0.002(3) 0.003(3)
n1s 0.066(5) 0.048(4) 0.039(4) -0.010(3) 0.007(4) 0.008(3)
c9 0.030(4) 0.021(3) 0.036(4) 0.000(3) -0.002(3) -0.004(3)

loop_
_atom_type_symbol
_atom_type_description
_atom_type_scat_dispersion_real
_atom_type_scat_dispersion_imag
_atom_type_scat_source
c c 0.0033 0.0016 'international tables vol c tables 4.2.6.8 and 6.1.1.4'
h h 0.0000 0.0000 'international tables vol c tables 4.2.6.8 and 6.1.1.4'
n n 0.0061 0.0033 'international tables vol c tables 4.2.6.8 and 6.1.1.4'
o o 0.0106 0.0060 'international tables vol c tables 4.2.6.8 and 6.1.1.4'
cl cl 0.1484 0.1585 'international tables vol c tables 4.2.6.8 and 6.1.1.4'
re re -1.0185 7.2310 'international tables vol c tables 4.2.6.8 and 6.1.1.4'

loop_
_geom_angle_atom_site_label_1
_geom_angle_atom_site_label_2
_geom_angle_atom_site_label_3
_geom_angle
_geom_angle_site_symmetry_1
_geom_angle_site_symmetry_3
c9 re c7 88.7(3) . .
c9 re c8 89.6(3) . .
c7 re c8 89.8(2) . .
c9 re n5 96.8(2) . .
c7 re n5 92.6(2) . .
c8 re n5 173.2(2) . .
c9 re o4 171.0(2) . .
c7 re o4 95.3(2) . .
c8 re o4 98.4(2) . .
n5 re o4 75.04(16) . .
c9 re cl 91.5(2) . .
c7 re cl 177.31(18) . .
c8 re cl 92.88(18) . .
n5 re cl 84.71(13) . .
o4 re cl 84.14(11) . .
n1 c1 h1a 109.5 . .
n1 c1 h1b 109.5 . .
h1a c1 h1b 109.5 . .
n1 c1 h1c 109.5 . .
h1a c1 h1c 109.5 . .
h1b c1 h1c 109.5 . .
c4 o4 re 113.9(3) . .
c6 n1 c2 122.7(5) . .
c6 n1 c1 122.1(5) . .
c2 n1 c1 115.0(5) . .
n6 c6 n1 120.5(5) . .
n6 c6 c5 121.6(5) . .
n1 c6 c5 117.8(5) . .
o5 n5 c5 119.7(5) . .
o5 n5 re 124.7(3) . .
c5 n5 re 115.5(4) . .
c4 n3 c2 123.1(5) . .
c4 n3 c3 119.3(5) . .
c2 n3 c3 117.6(5) . .
c6 n6 h6a 120.0 . .
c6 n6 h6b 120.0 . .
h6a n6 h6b 120.0 . .
o2 c2 n3 121.6(6) . .
o2 c2 n1 121.0(6) . .
n3 c2 n1 117.4(5) . .
o4 c4 n3 120.4(5) . .
o4 c4 c5 122.0(5) . .
n3 c4 c5 117.6(5) . .
n5 c5 c6 126.0(5) . .
n5 c5 c4 113.2(5) . .
c6 c5 c4 120.8(5) . .
o7 c7 re 178.0(6) . .
n1s c1s c2s 178.8(8) . .
n3 c3 h3a 109.5 . .
n3 c3 h3b 109.5 . .
h3a c3 h3b 109.5 . .
n3 c3 h3c 109.5 . .
h3a c3 h3c 109.5 . .
h3b c3 h3c 109.5 . .
o8 c8 re 178.1(5) . .
o9 c9 re 178.0(6) . .

loop_
_geom_bond_atom_site_label_1
_geom_bond_atom_site_label_2
_geom_bond_distance
_geom_bond_site_symmetry_2
re c9 1.892(7) .
re c7 1.917(7) .
re c8 1.954(7) .
re n5 2.138(5) .
re o4 2.173(4) .
re cl 2.4986(15) .
c1 n1 1.482(7) .
c1 h1a 0.9600 .
c1 h1b 0.9600 .
c1 h1c 0.9600 .
o4 c4 1.252(7) .
n1 c6 1.355(7) .
n1 c2 1.402(8) .
o8 c8 1.131(7) .
o5 n5 1.262(6) .
o2 c2 1.208(7) .
o7 c7 1.144(7) .
o9 c9 1.144(7) .
c6 n6 1.306(7) .
c6 c5 1.417(8) .
n5 c5 1.365(7) .
n3 c4 1.357(7) .
n3 c2 1.385(8) .
n3 c3 1.483(7) .
n6 h6a 0.8600 .
n6 h6b 0.8600 .
c4 c5 1.417(8) .
c2s c1s 1.474(10) .
c1s n1s 1.118(8) .
c3 h3a 0.9600 .
c3 h3b 0.9600 .
c3 h3c 0.9600 .

loop_
_geom_torsion_atom_site_label_1
_geom_torsion_atom_site_label_2
_geom_torsion_atom_site_label_3
_geom_torsion_atom_site_label_4
_geom_torsion
_geom_torsion_site_symmetry_1
_geom_torsion_site_symmetry_2
_geom_torsion_site_symmetry_3
_geom_torsion_site_symmetry_4
c9 re o4 c4 -20.5(16) . . . .
c7 re o4 c4 95.7(4) . . . .
c8 re o4 c4 -173.7(4) . . . .
n5 re o4 c4 4.4(4) . . . .
cl re o4 c4 -81.6(4) . . . .
c2 n1 c6 n6 -174.9(5) . . . .
c1 n1 c6 n6 0.2(8) . . . .
c2 n1 c6 c5 5.1(8) . . . .
c1 n1 c6 c5 -179.8(5) . . . .
c9 re n5 o5 -7.3(5) . . . .
c7 re n5 o5 81.7(4) . . . .
c8 re n5 o5 -167.6(17) . . . .
o4 re n5 o5 176.5(4) . . . .
cl re n5 o5 -98.2(4) . . . .
c9 re n5 c5 171.8(4) . . . .
c7 re n5 c5 -99.1(4) . . . .
c8 re n5 c5 12(2) . . . .
o4 re n5 c5 -4.4(4) . . . .
cl re n5 c5 81.0(4) . . . .
c4 n3 c2 o2 172.7(6) . . . .
c3 n3 c2 o2 -9.0(9) . . . .
c4 n3 c2 n1 -7.4(8) . . . .
c3 n3 c2 n1 170.9(5) . . . .
c6 n1 c2 o2 -179.0(6) . . . .
c1 n1 c2 o2 5.6(8) . . . .
c6 n1 c2 n3 1.1(8) . . . .
c1 n1 c2 n3 -174.3(5) . . . .
re o4 c4 n3 176.5(4) . . . .
re o4 c4 c5 -4.1(7) . . . .
c2 n3 c4 o4 -173.7(5) . . . .
c3 n3 c4 o4 8.0(8) . . . .
c2 n3 c4 c5 6.8(8) . . . .
c3 n3 c4 c5 -171.5(5) . . . .
o5 n5 c5 c6 2.8(8) . . . .
re n5 c5 c6 -176.4(4) . . . .
o5 n5 c5 c4 -177.0(5) . . . .
re n5 c5 c4 3.8(6) . . . .
n6 c6 c5 n5 -5.5(9) . . . .
n1 c6 c5 n5 174.6(5) . . . .
n6 c6 c5 c4 174.4(5) . . . .
n1 c6 c5 c4 -5.6(8) . . . .
o4 c4 c5 n5 0.3(8) . . . .
n3 c4 c5 n5 179.7(5) . . . .
o4 c4 c5 c6 -179.6(5) . . . .
n3 c4 c5 c6 -0.1(8) . . . .
c9 re c7 o7 29(17) . . . .
c8 re c7 o7 118(17) . . . .
n5 re c7 o7 -68(17) . . . .
o4 re c7 o7 -143(17) . . . .
cl re c7 o7 -66(19) . . . .
c9 re c8 o8 96(17) . . . .
c7 re c8 o8 7(17) . . . .
n5 re c8 o8 -104(17) . . . .
o4 re c8 o8 -88(17) . . . .
cl re c8 o8 -173(17) . . . .
c7 re c9 o9 -140(18) . . . .
c8 re c9 o9 130(18) . . . .
n5 re c9 o9 -48(18) . . . .
o4 re c9 o9 -23(19) . . . .
cl re c9 o9 37(18) . . . .
